data_1563174
loop_
_publ_author_name
'Matveevskaya, Vladislava V.'
'Pavlov, Dmitry I.'
'Samsonenko, Denis G.'
'Ermakova, Ekaterina A.'
'Klyushova, Lyubov S.'
'Baykov, Sergey V.'
'Boyarskiy, Vadim P.'
'Potapov, Andrei S.'

_publ_section_title
;
 Synthesis and Structural Characterization of Half-Sandwich
 Arene--Ruthenium(II) Complexes with Bis(imidazol-1-yl)methane, Imidazole
 and Benzimidazole
;
_journal_issue 5
_journal_name_full Inorganics
_journal_page_first 34
_journal_paper_doi 10.3390/inorganics9050034
_journal_volume 9
_journal_year 2021
_chemical_formula_sum 'C36 H52 Cl4 N8 O2 Ru2'
_chemical_formula_weight 972.91
_space_group_crystal_system monoclinic
_space_group_IT_number 14
_space_group_name_Hall '-P 2ybc'
_space_group_name_H-M_alt 'P 1 21/c 1'
_atom_sites_solution_hydrogens geom
_atom_sites_solution_primary dial
_atom_sites_solution_secondary difmap
_audit_creation_method SHELXL-2018/3
_cell_angle_alpha 90
_cell_angle_beta 101.060(4)
_cell_angle_gamma 90
_cell_formula_units_Z 2
_cell_length_a 11.7136(4)
_cell_length_b 10.3400(3)
_cell_length_c 17.0882(6)
_cell_measurement_reflns_used 4548
_cell_measurement_temperature 140(2)
_cell_measurement_theta_max 29.39
_cell_measurement_theta_min 2.52
_cell_volume 2031.26(12)
_computing_structure_refinement 'SHELXL-2018/3 (Sheldrick, 2018)'
_computing_structure_solution 'SHELXT 2014/5 (Sheldrick, 2014)'
_diffrn_ambient_temperature 140(2)
_diffrn_detector 'CCD plate'
_diffrn_detector_area_resol_mean 10.6
_diffrn_detector_type AtlasS2
_diffrn_measured_fraction_theta_full 1.000
_diffrn_measured_fraction_theta_max 0.837
_diffrn_measurement_device 'four-circle diffractometer'
_diffrn_measurement_device_type 'New Xcalibur, AtlasS2'
_diffrn_measurement_method '\w scans'
_diffrn_radiation_monochromator graphite
_diffrn_radiation_probe x-ray
_diffrn_radiation_source 'fine-focus sealed tube'
_diffrn_radiation_type MoK\a
_diffrn_radiation_wavelength 0.71073
_diffrn_reflns_av_R_equivalents 0.0204
_diffrn_reflns_av_unetI/netI 0.0305
_diffrn_reflns_Laue_measured_fraction_full 1.000
_diffrn_reflns_Laue_measured_fraction_max 0.837
_diffrn_reflns_limit_h_max 15
_diffrn_reflns_limit_h_min -14
_diffrn_reflns_limit_k_max 13
_diffrn_reflns_limit_k_min -12
_diffrn_reflns_limit_l_max 23
_diffrn_reflns_limit_l_min -16
_diffrn_reflns_number 10166
_diffrn_reflns_point_group_measured_fraction_full 1.000
_diffrn_reflns_point_group_measured_fraction_max 0.837
_diffrn_reflns_theta_full 25.242
_diffrn_reflns_theta_max 29.063
_diffrn_reflns_theta_min 1.771
_diffrn_source 'sealed X-ray tube'
_exptl_absorpt_coefficient_mu 1.050
_exptl_absorpt_correction_T_max 1.00000
_exptl_absorpt_correction_T_min 0.99288
_exptl_absorpt_correction_type multi-scan
_exptl_absorpt_process_details
;
CrysAlisPro 1.171.40.84a (Rigaku Oxford Diffraction, 2020)
Empirical absorption correction using spherical harmonics,
implemented in SCALE3 ABSPACK scaling algorithm.
;
_exptl_crystal_colour yellow
_exptl_crystal_density_diffrn 1.591
_exptl_crystal_description block
_exptl_crystal_F_000 992
_exptl_crystal_size_max 0.21
_exptl_crystal_size_mid 0.19
_exptl_crystal_size_min 0.05
_refine_diff_density_max 1.081
_refine_diff_density_min -0.589
_refine_diff_density_rms 0.078
_refine_ls_extinction_method none
_refine_ls_goodness_of_fit_ref 1.045
_refine_ls_hydrogen_treatment mixed
_refine_ls_matrix_type full
_refine_ls_number_parameters 241
_refine_ls_number_reflns 4548
_refine_ls_number_restraints 0
_refine_ls_restrained_S_all 1.045
_refine_ls_R_factor_all 0.0348
_refine_ls_R_factor_gt 0.0267
_refine_ls_shift/su_max 0.002
_refine_ls_shift/su_mean 0.000
_refine_ls_structure_factor_coef Fsqd
_refine_ls_weighting_details 'w=1/[\s^2^(Fo^2^)+(0.0256P)^2^+1.4377P] where P=(Fo^2^+2Fc^2^)/3'
_refine_ls_weighting_scheme calc
_refine_ls_wR_factor_gt 0.0591
_refine_ls_wR_factor_ref 0.0616
_reflns_Friedel_coverage 0.000
_reflns_number_gt 3941
_reflns_number_total 4548
_reflns_threshold_expression 'I > 2\s(I)'
_cod_data_source_file Comp2.cif
_cod_data_source_block vvm89_a
_cod_original_sg_symbol_H-M 'P 21/c'
_cod_database_code 1563174
_shelx_shelxl_version_number 2018/3
_shelx_space_group_comment
;
The symmetry employed for this shelxl refinement is uniquely defined
by the following loop, which should always be used as a source of
symmetry information in preference to the above space-group names.
They are only intended as comments.
;

loop_
_space_group_symop_operation_xyz
'x, y, z'
'-x, y+1/2, -z+1/2'
'-x, -y, -z'
'x, -y-1/2, z-1/2'

loop_
_atom_site_label
_atom_site_type_symbol
_atom_site_fract_x
_atom_site_fract_y
_atom_site_fract_z
_atom_site_U_iso_or_equiv
_atom_site_adp_type
_atom_site_occupancy
_atom_site_site_symmetry_order
_atom_site_calc_flag
_atom_site_refinement_flags_posn
_atom_site_refinement_flags_adp
_atom_site_refinement_flags_occupancy
_atom_site_disorder_assembly
_atom_site_disorder_group
Ru1 Ru 0.15675(2) 0.69719(2) 0.43902(2) 0.01206(6) Uani 1 1 d . . . . .
Cl1 Cl 0.08983(4) 0.47840(5) 0.41383(3) 0.01785(12) Uani 1 1 d . . . . .
N1 N 0.58845(15) 0.47600(17) 0.67203(11) 0.0143(4) Uani 1 1 d . . . . .
C1 C 0.66382(18) 0.4723(2) 0.62157(12) 0.0139(4) Uani 1 1 d . . . . .
H1 H 0.683424 0.544017 0.592010 0.017 Uiso 1 1 calc R U . . .
N2 N 0.70648(15) 0.35435(18) 0.61920(10) 0.0142(4) Uani 1 1 d . . . . .
C2 C 0.6538(2) 0.2797(2) 0.66889(15) 0.0237(5) Uani 1 1 d . . . . .
H2 H 0.666313 0.189711 0.678154 0.028 Uiso 1 1 calc R U . . .
N3 N 0.40565(14) 0.58965(17) 0.64204(10) 0.0137(4) Uani 1 1 d . . . . .
C3 C 0.5818(2) 0.3542(2) 0.70230(15) 0.0243(5) Uani 1 1 d . . . . .
H3 H 0.535583 0.327533 0.739413 0.029 Uiso 1 1 calc R U . . .
N4 N 0.26087(15) 0.62203(17) 0.54233(10) 0.0145(4) Uani 1 1 d . . . . .
C4 C 0.52344(17) 0.5890(2) 0.68890(13) 0.0148(4) Uani 1 1 d . . . . .
H4A H 0.564527 0.668090 0.677002 0.018 Uiso 1 1 calc R U . . .
H4B H 0.519909 0.590128 0.746318 0.018 Uiso 1 1 calc R U . . .
C5 C 0.30811(18) 0.5392(2) 0.66468(13) 0.0166(5) Uani 1 1 d . . . . .
H5 H 0.304102 0.498153 0.713827 0.020 Uiso 1 1 calc R U . . .
C6 C 0.21900(19) 0.5600(2) 0.60256(13) 0.0166(4) Uani 1 1 d . . . . .
H6 H 0.140318 0.535697 0.600756 0.020 Uiso 1 1 calc R U . . .
C7 C 0.37331(19) 0.6382(2) 0.56803(13) 0.0156(4) Uani 1 1 d . . . . .
H7 H 0.424401 0.678550 0.538494 0.019 Uiso 1 1 calc R U . . .
C8 C 0.1468(2) 0.8792(2) 0.50215(14) 0.0203(5) Uani 1 1 d . . . . .
C9 C 0.04595(19) 0.8032(2) 0.50598(14) 0.0187(5) Uani 1 1 d . . . . .
H9 H 0.035551 0.768695 0.558830 0.022 Uiso 1 1 calc R U . . .
C10 C -0.02240(18) 0.7530(2) 0.43698(13) 0.0158(4) Uani 1 1 d . . . . .
H10 H -0.080007 0.683849 0.442467 0.019 Uiso 1 1 calc R U . . .
C11 C 0.00334(19) 0.7773(2) 0.35940(13) 0.0158(4) Uani 1 1 d . . . . .
C12 C 0.10053(19) 0.8555(2) 0.35638(14) 0.0179(5) Uani 1 1 d . . . . .
H12 H 0.130656 0.858203 0.305473 0.021 Uiso 1 1 calc R U . . .
C13 C 0.1727(2) 0.9059(2) 0.42680(15) 0.0202(5) Uani 1 1 d . . . . .
H13 H 0.250074 0.943852 0.423299 0.024 Uiso 1 1 calc R U . . .
C14 C 0.2243(2) 0.9234(3) 0.57822(16) 0.0315(6) Uani 1 1 d . . . . .
H14A H 0.194800 1.005169 0.595510 0.047 Uiso 1 1 calc R U . . .
H14B H 0.303524 0.936019 0.568945 0.047 Uiso 1 1 calc R U . . .
H14C H 0.224882 0.857795 0.619685 0.047 Uiso 1 1 calc R U . . .
C15 C -0.0711(2) 0.7144(2) 0.28741(14) 0.0204(5) Uani 1 1 d . . . . .
H15 H -0.095754 0.628009 0.304591 0.024 Uiso 1 1 calc R U . . .
C16 C -0.0068(2) 0.6915(3) 0.21913(15) 0.0284(6) Uani 1 1 d . . . . .
H16A H -0.057863 0.645533 0.175869 0.043 Uiso 1 1 calc R U . . .
H16B H 0.062904 0.639484 0.238187 0.043 Uiso 1 1 calc R U . . .
H16C H 0.015855 0.774816 0.199397 0.043 Uiso 1 1 calc R U . . .
C17 C -0.1816(2) 0.7951(3) 0.26040(16) 0.0310(6) Uani 1 1 d . . . . .
H17A H -0.231506 0.752288 0.215229 0.046 Uiso 1 1 calc R U . . .
H17B H -0.160211 0.881238 0.244146 0.046 Uiso 1 1 calc R U . . .
H17C H -0.223501 0.803158 0.304565 0.046 Uiso 1 1 calc R U . . .
Cl1_2 Cl 0.57496(6) 0.93661(6) 0.64347(3) 0.02726(14) Uani 1 1 d . . . . .
O1_3 O 0.6060(2) 0.7292(2) 0.52399(13) 0.0440(5) Uani 1 1 d . . . . .
H1D_3 H 0.611(3) 0.801(3) 0.5602(18) 0.066 Uiso 1 1 calc R U . . .
C1_3 C 0.6541(3) 0.7637(3) 0.4597(2) 0.0482(8) Uani 1 1 d . . . . .
H1A_3 H 0.733077 0.796493 0.478509 0.072 Uiso 1 1 calc R U . . .
H1B_3 H 0.606493 0.831175 0.429029 0.072 Uiso 1 1 calc R U . . .
H1C_3 H 0.657016 0.687907 0.425670 0.072 Uiso 1 1 calc R U . . .

loop_
_atom_site_aniso_label
_atom_site_aniso_U_11
_atom_site_aniso_U_22
_atom_site_aniso_U_33
_atom_site_aniso_U_23
_atom_site_aniso_U_13
_atom_site_aniso_U_12
Ru1 0.01045(9) 0.01282(9) 0.01322(9) 0.00088(7) 0.00308(6) 0.00069(7)
Cl1 0.0146(2) 0.0158(3) 0.0238(3) -0.0013(2) 0.0054(2) -0.0027(2)
N1 0.0115(8) 0.0161(9) 0.0165(9) 0.0015(8) 0.0057(7) 0.0014(7)
C1 0.0111(9) 0.0174(10) 0.0135(10) 0.0025(9) 0.0030(8) -0.0008(9)
N2 0.0109(8) 0.0169(9) 0.0152(9) 0.0008(8) 0.0041(7) 0.0005(7)
C2 0.0244(12) 0.0176(12) 0.0332(14) 0.0073(10) 0.0160(11) 0.0022(10)
N3 0.0106(8) 0.0158(9) 0.0149(9) -0.0004(7) 0.0029(7) 0.0002(7)
C3 0.0240(12) 0.0216(12) 0.0321(13) 0.0082(11) 0.0173(11) 0.0036(10)
N4 0.0138(8) 0.0151(9) 0.0145(9) 0.0004(8) 0.0028(7) 0.0020(7)
C4 0.0109(9) 0.0172(11) 0.0153(10) -0.0026(9) 0.0004(8) 0.0015(9)
C5 0.0161(10) 0.0193(11) 0.0158(11) 0.0016(9) 0.0068(9) -0.0007(9)
C6 0.0145(10) 0.0175(11) 0.0186(11) 0.0009(9) 0.0053(9) -0.0020(9)
C7 0.0143(10) 0.0174(11) 0.0155(11) 0.0001(9) 0.0037(9) 0.0009(9)
C8 0.0219(12) 0.0158(11) 0.0228(12) -0.0037(10) 0.0029(10) 0.0053(10)
C9 0.0199(11) 0.0196(11) 0.0178(11) 0.0007(10) 0.0065(9) 0.0065(10)
C10 0.0114(10) 0.0173(10) 0.0199(11) 0.0025(10) 0.0060(8) 0.0049(9)
C11 0.0148(10) 0.0148(11) 0.0175(11) 0.0022(9) 0.0025(9) 0.0067(9)
C12 0.0188(11) 0.0140(11) 0.0223(12) 0.0044(9) 0.0073(9) 0.0048(9)
C13 0.0194(11) 0.0089(10) 0.0326(13) 0.0023(10) 0.0054(10) 0.0011(9)
C14 0.0339(14) 0.0262(13) 0.0311(14) -0.0108(12) -0.0016(12) -0.0013(12)
C15 0.0212(11) 0.0211(12) 0.0180(11) 0.0036(10) 0.0015(9) 0.0011(10)
C16 0.0355(14) 0.0298(14) 0.0199(12) -0.0021(11) 0.0054(11) 0.0025(12)
C17 0.0227(13) 0.0408(16) 0.0257(13) -0.0005(12) -0.0050(11) 0.0065(12)
Cl1_2 0.0358(3) 0.0272(3) 0.0203(3) -0.0036(2) 0.0094(3) -0.0061(3)
O1_3 0.0626(15) 0.0268(10) 0.0511(13) -0.0003(10) 0.0318(12) -0.0003(10)
C1_3 0.068(2) 0.0342(16) 0.051(2) -0.0031(15) 0.0328(18) 0.0011(16)

loop_
_atom_type_symbol
_atom_type_description
_atom_type_scat_dispersion_real
_atom_type_scat_dispersion_imag
_atom_type_scat_source
C C 0.0033 0.0016 'International Tables Vol C Tables 4.2.6.8 and 6.1.1.4'
H H 0.0000 0.0000 'International Tables Vol C Tables 4.2.6.8 and 6.1.1.4'
N N 0.0061 0.0033 'International Tables Vol C Tables 4.2.6.8 and 6.1.1.4'
Cl Cl 0.1484 0.1585 'International Tables Vol C Tables 4.2.6.8 and 6.1.1.4'
Ru Ru -1.2594 0.8363 'International Tables Vol C Tables 4.2.6.8 and 6.1.1.4'
O O 0.0106 0.0060 'International Tables Vol C Tables 4.2.6.8 and 6.1.1.4'

loop_
_geom_angle_atom_site_label_1
_geom_angle_atom_site_label_2
_geom_angle_atom_site_label_3
_geom_angle
_geom_angle_site_symmetry_1
_geom_angle_site_symmetry_3
_geom_angle_publ_flag
N4 Ru1 N2 86.08(7) . 3_666 ?
N4 Ru1 C10 121.16(7) . . ?
N2 Ru1 C10 151.51(8) 3_666 . ?
N4 Ru1 C12 151.64(8) . . ?
N2 Ru1 C12 92.67(8) 3_666 . ?
C10 Ru1 C12 67.59(8) . . ?
N4 Ru1 C13 113.68(8) . . ?
N2 Ru1 C13 96.79(8) 3_666 . ?
C10 Ru1 C13 80.52(9) . . ?
C12 Ru1 C13 38.29(9) . . ?
N4 Ru1 C9 93.05(8) . . ?
N2 Ru1 C9 162.85(8) 3_666 . ?
C10 Ru1 C9 37.30(8) . . ?
C12 Ru1 C9 80.00(8) . . ?
C13 Ru1 C9 67.88(9) . . ?
N4 Ru1 C8 88.90(8) . . ?
N2 Ru1 C8 124.61(8) 3_666 . ?
C10 Ru1 C8 68.63(9) . . ?
C12 Ru1 C8 68.58(9) . . ?
C13 Ru1 C8 37.59(9) . . ?
C9 Ru1 C8 38.25(9) . . ?
N4 Ru1 C11 159.57(7) . . ?
N2 Ru1 C11 114.08(7) 3_666 . ?
C10 Ru1 C11 38.41(8) . . ?
C12 Ru1 C11 37.46(8) . . ?
C13 Ru1 C11 69.05(8) . . ?
C9 Ru1 C11 68.74(8) . . ?
C8 Ru1 C11 82.32(8) . . ?
N4 Ru1 Cl1 85.35(5) . . ?
N2 Ru1 Cl1 85.92(5) 3_666 . ?
C10 Ru1 Cl1 88.08(6) . . ?
C12 Ru1 Cl1 122.87(6) . . ?
C13 Ru1 Cl1 160.88(6) . . ?
C9 Ru1 Cl1 111.10(6) . . ?
C8 Ru1 Cl1 148.48(6) . . ?
C11 Ru1 Cl1 92.51(6) . . ?
C1 N1 C3 107.90(18) . . ?
C1 N1 C4 125.62(18) . . ?
C3 N1 C4 126.45(18) . . ?
N2 C1 N1 110.11(19) . . ?
N2 C1 H1 124.9 . . ?
N1 C1 H1 124.9 . . ?
C1 N2 C2 106.36(18) . . ?
C1 N2 Ru1 124.98(14) . 3_666 ?
C2 N2 Ru1 128.26(15) . 3_666 ?
C3 C2 N2 109.3(2) . . ?
C3 C2 H2 125.3 . . ?
N2 C2 H2 125.3 . . ?
C7 N3 C5 107.83(17) . . ?
C7 N3 C4 125.78(18) . . ?
C5 N3 C4 126.38(18) . . ?
C2 C3 N1 106.3(2) . . ?
C2 C3 H3 126.9 . . ?
N1 C3 H3 126.9 . . ?
C7 N4 C6 106.64(18) . . ?
C7 N4 Ru1 128.15(15) . . ?
C6 N4 Ru1 124.65(14) . . ?
N1 C4 N3 111.85(17) . . ?
N1 C4 H4A 109.2 . . ?
N3 C4 H4A 109.2 . . ?
N1 C4 H4B 109.2 . . ?
N3 C4 H4B 109.2 . . ?
H4A C4 H4B 107.9 . . ?
C6 C5 N3 105.99(19) . . ?
C6 C5 H5 127.0 . . ?
N3 C5 H5 127.0 . . ?
C5 C6 N4 109.10(18) . . ?
C5 C6 H6 125.4 . . ?
N4 C6 H6 125.4 . . ?
N4 C7 N3 110.43(19) . . ?
N4 C7 H7 124.8 . . ?
N3 C7 H7 124.8 . . ?
C13 C8 C9 118.4(2) . . ?
C13 C8 C14 122.0(2) . . ?
C9 C8 C14 119.6(2) . . ?
C13 C8 Ru1 71.08(13) . . ?
C9 C8 Ru1 70.86(13) . . ?
C14 C8 Ru1 127.42(16) . . ?
C10 C9 C8 120.8(2) . . ?
C10 C9 Ru1 70.86(12) . . ?
C8 C9 Ru1 70.89(12) . . ?
C10 C9 H9 118.8 . . ?
C8 C9 H9 118.8 . . ?
Ru1 C9 H9 118.8 . . ?
C9 C10 C11 121.9(2) . . ?
C9 C10 Ru1 71.84(12) . . ?
C11 C10 Ru1 71.81(12) . . ?
C9 C10 H10 118.4 . . ?
C11 C10 H10 118.4 . . ?
Ru1 C10 H10 118.4 . . ?
C12 C11 C10 116.7(2) . . ?
C12 C11 C15 124.2(2) . . ?
C10 C11 C15 119.05(19) . . ?
C12 C11 Ru1 70.58(12) . . ?
C10 C11 Ru1 69.78(12) . . ?
C15 C11 Ru1 128.12(15) . . ?
C11 C12 C13 122.1(2) . . ?
C11 C12 Ru1 71.96(12) . . ?
C13 C12 Ru1 70.88(12) . . ?
C11 C12 H12 118.1 . . ?
C13 C12 H12 118.1 . . ?
Ru1 C12 H12 118.1 . . ?
C8 C13 C12 120.2(2) . . ?
C8 C13 Ru1 71.33(13) . . ?
C12 C13 Ru1 70.83(12) . . ?
C8 C13 H13 119.3 . . ?
C12 C13 H13 119.3 . . ?
Ru1 C13 H13 119.3 . . ?
C8 C14 H14A 109.5 . . ?
C8 C14 H14B 109.5 . . ?
H14A C14 H14B 109.5 . . ?
C8 C14 H14C 109.5 . . ?
H14A C14 H14C 109.5 . . ?
H14B C14 H14C 109.5 . . ?
C11 C15 C16 113.4(2) . . ?
C11 C15 C17 109.42(19) . . ?
C16 C15 C17 111.5(2) . . ?
C11 C15 H15 107.4 . . ?
C16 C15 H15 107.4 . . ?
C17 C15 H15 107.4 . . ?
C15 C16 H16A 109.5 . . ?
C15 C16 H16B 109.5 . . ?
H16A C16 H16B 109.5 . . ?
C15 C16 H16C 109.5 . . ?
H16A C16 H16C 109.5 . . ?
H16B C16 H16C 109.5 . . ?
C15 C17 H17A 109.5 . . ?
C15 C17 H17B 109.5 . . ?
H17A C17 H17B 109.5 . . ?
C15 C17 H17C 109.5 . . ?
H17A C17 H17C 109.5 . . ?
H17B C17 H17C 109.5 . . ?
C1_3 O1_3 H1D_3 109.5 . . ?
O1_3 C1_3 H1A_3 109.5 . . ?
O1_3 C1_3 H1B_3 109.5 . . ?
H1A_3 C1_3 H1B_3 109.5 . . ?
O1_3 C1_3 H1C_3 109.5 . . ?
H1A_3 C1_3 H1C_3 109.5 . . ?
H1B_3 C1_3 H1C_3 109.5 . . ?

loop_
_geom_bond_atom_site_label_1
_geom_bond_atom_site_label_2
_geom_bond_distance
_geom_bond_site_symmetry_2
_geom_bond_publ_flag
Ru1 N4 2.0933(18) . ?
Ru1 N2 2.1099(17) 3_666 ?
Ru1 C10 2.170(2) . ?
Ru1 C12 2.179(2) . ?
Ru1 C13 2.180(2) . ?
Ru1 C9 2.183(2) . ?
Ru1 C8 2.183(2) . ?
Ru1 C11 2.197(2) . ?
Ru1 Cl1 2.4059(6) . ?
N1 C1 1.348(3) . ?
N1 C3 1.370(3) . ?
N1 C4 1.453(3) . ?
C1 N2 1.321(3) . ?
C1 H1 0.9500 . ?
N2 C2 1.378(3) . ?
C2 C3 1.348(3) . ?
C2 H2 0.9500 . ?
N3 C7 1.346(3) . ?
N3 C5 1.377(3) . ?
N3 C4 1.456(3) . ?
C3 H3 0.9500 . ?
N4 C7 1.317(3) . ?
N4 C6 1.380(3) . ?
C4 H4A 0.9900 . ?
C4 H4B 0.9900 . ?
C5 C6 1.356(3) . ?
C5 H5 0.9500 . ?
C6 H6 0.9500 . ?
C7 H7 0.9500 . ?
C8 C13 1.406(3) . ?
C8 C9 1.431(3) . ?
C8 C14 1.506(3) . ?
C9 C10 1.392(3) . ?
C9 H9 1.0000 . ?
C10 C11 1.437(3) . ?
C10 H10 1.0000 . ?
C11 C12 1.405(3) . ?
C11 C15 1.511(3) . ?
C12 C13 1.430(3) . ?
C12 H12 1.0000 . ?
C13 H13 1.0000 . ?
C14 H14A 0.9800 . ?
C14 H14B 0.9800 . ?
C14 H14C 0.9800 . ?
C15 C16 1.524(3) . ?
C15 C17 1.534(3) . ?
C15 H15 1.0000 . ?
C16 H16A 0.9800 . ?
C16 H16B 0.9800 . ?
C16 H16C 0.9800 . ?
C17 H17A 0.9800 . ?
C17 H17B 0.9800 . ?
C17 H17C 0.9800 . ?
O1_3 C1_3 1.375(3) . ?
O1_3 H1D_3 0.96(4) . ?
C1_3 H1A_3 0.9800 . ?
C1_3 H1B_3 0.9800 . ?
C1_3 H1C_3 0.9800 . ?
